data_2202175
loop_
_publ_author_name
'Gao, Yu'
'Zou, Wuxin'
'Zhang, Wanxuan'
'Li, Jinshui'
'Meng, Jiben'

_publ_section_title
;3-{3,3-Dimethylspiro[2,3-dihydro-1<i>H</i>-indole-2,3'-(3'<i>H</i>-naphtho[2,1-<i>b</i>][1,4]oxazin)]-1-yl}propionic
 acid
;
_journal_issue 2
_journal_name_full 'Acta Crystallographica Section E'
_journal_page_first o135
_journal_page_last o137
_journal_paper_doi 10.1107/S1600536802023632
_journal_volume 59
_journal_year 2003
_chemical_formula_iupac 'C24 H22 N2 O3'
_chemical_formula_moiety 'C24 H22 N2 O3'
_chemical_formula_sum 'C24 H22 N2 O3'
_chemical_formula_weight 386.44
_chemical_name_systematic
;
3-[3,3-Dimethylspiro[2,3-dihydro-1H-indole-2,3'-(3'H-naphtho[2,1-b]
[1,4]oxazine)]-1-yl]propionic acid
;
_space_group_IT_number 14
_symmetry_cell_setting monoclinic
_symmetry_space_group_name_Hall '-P 2yn'
_symmetry_space_group_name_H-M 'P 1 21/n 1'
_atom_sites_solution_hydrogens geom
_atom_sites_solution_primary direct
_atom_sites_solution_secondary difmap
_cell_angle_alpha 90
_cell_angle_beta 111.538(6)
_cell_angle_gamma 90
_cell_formula_units_Z 4
_cell_length_a 13.373(5)
_cell_length_b 11.527(4)
_cell_length_c 13.485(5)
_cell_measurement_reflns_used 912
_cell_measurement_temperature 293(2)
_cell_measurement_theta_max 23.4
_cell_measurement_theta_min 3.2
_cell_volume 1933.6(12)
_computing_cell_refinement SMART
_computing_data_collection 'SMART (Bruker, 1998)'
_computing_data_reduction 'SAINT (Bruker, 1998)'
_computing_molecular_graphics 'SHELXTL (Bruker, 1997)'
_computing_publication_material SHELXTL
_computing_structure_refinement 'SHELXL97 (Sheldrick, 1997)'
_computing_structure_solution 'SHELXS97 (Sheldrick, 1997)'
_diffrn_ambient_temperature 293(2)
_diffrn_measured_fraction_theta_full 1.000
_diffrn_measured_fraction_theta_max 1.000
_diffrn_measurement_device_type 'Bruker SMART CCD area-detector'
_diffrn_measurement_method '\f and \w'
_diffrn_radiation_monochromator graphite
_diffrn_radiation_source 'fine-focus sealed tube'
_diffrn_radiation_type MoK\a
_diffrn_radiation_wavelength 0.71073
_diffrn_reflns_av_R_equivalents 0.047
_diffrn_reflns_av_sigmaI/netI 0.060
_diffrn_reflns_limit_h_max 14
_diffrn_reflns_limit_h_min -15
_diffrn_reflns_limit_k_max 8
_diffrn_reflns_limit_k_min -13
_diffrn_reflns_limit_l_max 16
_diffrn_reflns_limit_l_min -14
_diffrn_reflns_number 7838
_diffrn_reflns_theta_full 25.0
_diffrn_reflns_theta_max 25.0
_diffrn_reflns_theta_min 1.8
_diffrn_standards_decay_% 0
_diffrn_standards_number 0
_exptl_absorpt_coefficient_mu 0.088
_exptl_absorpt_correction_T_max 1
_exptl_absorpt_correction_T_min 0.983
_exptl_absorpt_correction_type multi-scan
_exptl_absorpt_process_details '(SADABS; Sheldrick, 1996)'
_exptl_crystal_colour pale_yellow
_exptl_crystal_density_diffrn 1.328
_exptl_crystal_density_method 'not measured'
_exptl_crystal_description plate
_exptl_crystal_F_000 816
_exptl_crystal_size_max 0.20
_exptl_crystal_size_mid 0.15
_exptl_crystal_size_min 0.10
_refine_diff_density_max 0.16
_refine_diff_density_min -0.18
_refine_ls_extinction_coef 0.0055(11)
_refine_ls_extinction_expression Fc^*^=kFc[1+0.001xFc^2^\l^3^/sin(2\q)]^-1/4^
_refine_ls_extinction_method SHELXL97
_refine_ls_goodness_of_fit_ref 1.02
_refine_ls_hydrogen_treatment constr
_refine_ls_matrix_type full
_refine_ls_number_parameters 263
_refine_ls_number_reflns 3399
_refine_ls_number_restraints 1
_refine_ls_restrained_S_all 1.02
_refine_ls_R_factor_all 0.100
_refine_ls_R_factor_gt 0.046
_refine_ls_shift/su_max <0.001
_refine_ls_shift/su_mean 0.000
_refine_ls_structure_factor_coef Fsqd
_refine_ls_weighting_details 'calc w = 1/[\s^2^(Fo^2^)+(0.0562P)^2^] where P = (Fo^2^+2Fc^2^)/3'
_refine_ls_weighting_scheme calc
_refine_ls_wR_factor_gt 0.104
_refine_ls_wR_factor_ref 0.123
_reflns_number_gt 2000
_reflns_number_total 3399
_reflns_threshold_expression I>2\s(I)
_cod_data_source_file tk6087.cif
_cod_data_source_block I
_cod_depositor_comments
;
The following automatic conversions were performed:
'_symmetry_cell_setting' value 'Monoclinic' changed to 'monoclinic'
according to '/home/saulius/struct/CIF-dictionaries/cif_core.dic'
dictionary named 'cif_core.dic' version 2.4.1 from 2010-06-29.

Automatic conversion script
Id: cif_fix_enum 1527 2010-12-29 10:47:43Z saulius 

The following automatic conversions were performed:

'_symmetry_cell_setting' value 'Monoclinic' changed to 'monoclinic'
according to /home/saulius/struct/CIF-dictionaries/cif_core.dic
dictionary named 'cif_core.dic' version 2.4.1 from 2010-06-29.

Automatic conversion script
Id: cif_fix_values 1715 2011-07-08 13:25:40Z adriana 
;
_cod_original_cell_volume 1933.5(11)
_cod_original_sg_symbol_H-M 'P 21/n'
_cod_database_code 2202175
_cod_database_fobs_code 2202175

loop_
_symmetry_equiv_pos_as_xyz
'x, y, z'
'-x+1/2, y+1/2, -z+1/2'
'-x, -y, -z'
'x-1/2, -y-1/2, z-1/2'

loop_
_atom_site_label
_atom_site_fract_x
_atom_site_fract_y
_atom_site_fract_z
_atom_site_U_iso_or_equiv
_atom_site_adp_type
_atom_site_calc_flag
_atom_site_refinement_flags
_atom_site_occupancy
_atom_site_disorder_assembly
_atom_site_disorder_group
_atom_site_type_symbol
O1 0.80725(12) 0.00877(12) 0.12839(11) 0.0430(4) Uani d . 1 . . O
N2 0.84053(15) 0.17499(14) 0.23458(13) 0.0395(5) Uani d . 1 . . N
C11 0.72245(19) 0.18821(19) 0.04688(18) 0.0437(6) Uani d . 1 . . C
H11A 0.7149 0.2674 0.0551 0.052 Uiso calc R 1 . . H
O2 1.05049(14) -0.03606(15) 0.14008(14) 0.0632(5) Uani d D 1 . . O
H2 1.0431 -0.0626 0.0790 0.095 Uiso d RD 1 . . H
O3 0.97452(14) 0.12205(14) 0.04836(14) 0.0568(5) Uani d . 1 . . O
C1 0.71755(18) 0.03272(19) -0.05998(18) 0.0386(6) Uani d . 1 . . C
C2 0.68406(18) -0.0158(2) -0.16406(18) 0.0404(6) Uani d . 1 . . C
C3 0.63130(19) 0.0496(2) -0.25736(19) 0.0495(6) Uani d . 1 . . C
H3A 0.6185 0.1281 -0.2517 0.059 Uiso calc R 1 . . H
C4 0.5990(2) -0.0006(3) -0.3552(2) 0.0635(8) Uani d . 1 . . C
H4A 0.5644 0.0439 -0.4157 0.076 Uiso calc R 1 . . H
C5 0.6174(2) -0.1187(3) -0.3659(2) 0.0705(9) Uani d . 1 . . C
H5A 0.5938 -0.1526 -0.4331 0.085 Uiso calc R 1 . . H
C6 0.6694(2) -0.1837(2) -0.2785(2) 0.0596(7) Uani d . 1 . . C
H6A 0.6818 -0.2619 -0.2863 0.072 Uiso calc R 1 . . H
C7 0.70496(19) -0.1343(2) -0.17560(19) 0.0461(6) Uani d . 1 . . C
C8 0.7620(2) -0.1993(2) -0.0833(2) 0.0532(7) Uani d . 1 . . C
H8A 0.7769 -0.2770 -0.0904 0.064 Uiso calc R 1 . . H
C9 0.7958(2) -0.1513(2) 0.0158(2) 0.0504(7) Uani d . 1 . . C
H9A 0.8347 -0.1951 0.0755 0.061 Uiso calc R 1 . . H
C10 0.77120(18) -0.03513(19) 0.02675(18) 0.0394(6) Uani d . 1 . . C
N1 0.69979(15) 0.15171(16) -0.04820(14) 0.0437(5) Uani d . 1 . . N
C12 0.76019(17) 0.11648(18) 0.14733(16) 0.0381(6) Uani d . 1 . . C
C13 0.67162(18) 0.08711(19) 0.19386(18) 0.0428(6) Uani d . 1 . . C
C14 0.73999(19) 0.07577(18) 0.31076(17) 0.0400(6) Uani d . 1 . . C
C15 0.7180(2) 0.0261(2) 0.39361(19) 0.0502(7) Uani d . 1 . . C
H15A 0.6525 -0.0104 0.3812 0.060 Uiso calc R 1 . . H
C16 0.7956(2) 0.0315(2) 0.4962(2) 0.0552(7) Uani d . 1 . . C
H16A 0.7826 -0.0031 0.5527 0.066 Uiso calc R 1 . . H
C17 0.8908(2) 0.0875(2) 0.5141(2) 0.0545(7) Uani d . 1 . . C
H17A 0.9412 0.0921 0.5833 0.065 Uiso calc R 1 . . H
C18 0.91385(19) 0.1378(2) 0.43153(18) 0.0468(6) Uani d . 1 . . C
H18A 0.9790 0.1752 0.4443 0.056 Uiso calc R 1 . . H
C19 0.83749(18) 0.13055(18) 0.33018(17) 0.0384(6) Uani d . 1 . . C
C20 0.94125(18) 0.21569(19) 0.22868(18) 0.0451(6) Uani d . 1 . . C
H20A 0.9729 0.2715 0.2855 0.054 Uiso calc R 1 . . H
H20B 0.9252 0.2563 0.1616 0.054 Uiso calc R 1 . . H
C21 1.02480(19) 0.1224(2) 0.23696(18) 0.0505(7) Uani d . 1 . . C
H21A 1.0959 0.1563 0.2685 0.061 Uiso calc R 1 . . H
H21B 1.0190 0.0618 0.2845 0.061 Uiso calc R 1 . . H
C22 1.01360(19) 0.0692(2) 0.1328(2) 0.0475(6) Uani d . 1 . . C
C23 0.5937(2) 0.1893(2) 0.1783(2) 0.0639(8) Uani d . 1 . . C
H23A 0.5402 0.1696 0.2073 0.096 Uiso calc R 1 . . H
H23B 0.5594 0.2057 0.1037 0.096 Uiso calc R 1 . . H
H23C 0.6328 0.2564 0.2144 0.096 Uiso calc R 1 . . H
C24 0.6085(2) -0.0223(2) 0.1449(2) 0.0616(8) Uani d . 1 . . C
H24A 0.5550 -0.0362 0.1754 0.092 Uiso calc R 1 . . H
H24B 0.6566 -0.0873 0.1594 0.092 Uiso calc R 1 . . H
H24C 0.5741 -0.0123 0.0693 0.092 Uiso calc R 1 . . H

loop_
_atom_site_aniso_label
_atom_site_aniso_U_11
_atom_site_aniso_U_22
_atom_site_aniso_U_33
_atom_site_aniso_U_12
_atom_site_aniso_U_13
_atom_site_aniso_U_23
O1 0.0492(10) 0.0396(10) 0.0398(10) 0.0039(7) 0.0159(8) 0.0005(7)
N2 0.0388(12) 0.0451(12) 0.0368(11) -0.0063(9) 0.0166(9) -0.0036(9)
C11 0.0502(16) 0.0344(14) 0.0479(15) 0.0029(11) 0.0195(12) 0.0002(11)
O2 0.0732(13) 0.0569(12) 0.0658(12) 0.0227(10) 0.0331(10) 0.0055(9)
O3 0.0727(13) 0.0523(11) 0.0574(11) 0.0136(9) 0.0380(10) 0.0091(9)
C1 0.0404(14) 0.0349(14) 0.0427(14) -0.0019(10) 0.0177(11) -0.0022(11)
C2 0.0333(13) 0.0465(15) 0.0459(15) -0.0067(11) 0.0197(11) -0.0053(11)
C3 0.0444(15) 0.0600(17) 0.0453(16) 0.0033(12) 0.0179(12) -0.0050(12)
C4 0.0548(18) 0.088(2) 0.0429(16) 0.0046(15) 0.0129(13) -0.0085(14)
C5 0.063(2) 0.089(2) 0.056(2) -0.0054(17) 0.0182(16) -0.0272(17)
C6 0.0581(18) 0.0563(18) 0.067(2) -0.0092(13) 0.0263(15) -0.0232(15)
C7 0.0435(15) 0.0476(16) 0.0516(16) -0.0091(12) 0.0228(12) -0.0101(12)
C8 0.0631(18) 0.0368(15) 0.0701(19) -0.0052(12) 0.0366(15) -0.0085(13)
C9 0.0594(17) 0.0401(15) 0.0579(17) 0.0041(12) 0.0288(14) 0.0034(12)
C10 0.0400(14) 0.0372(14) 0.0451(15) -0.0034(11) 0.0204(11) -0.0026(11)
N1 0.0517(13) 0.0422(12) 0.0393(12) 0.0017(9) 0.0190(9) 0.0009(9)
C12 0.0403(14) 0.0351(13) 0.0397(14) 0.0035(10) 0.0155(11) 0.0007(10)
C13 0.0362(14) 0.0471(15) 0.0456(15) -0.0003(11) 0.0154(11) 0.0046(11)
C14 0.0417(14) 0.0405(14) 0.0411(14) 0.0020(11) 0.0189(11) 0.0032(11)
C15 0.0501(16) 0.0496(16) 0.0580(17) 0.0015(12) 0.0280(14) 0.0057(12)
C16 0.071(2) 0.0566(17) 0.0468(17) 0.0101(14) 0.0313(15) 0.0116(12)
C17 0.0608(19) 0.0597(17) 0.0405(15) 0.0103(14) 0.0158(13) 0.0034(12)
C18 0.0439(15) 0.0485(15) 0.0470(16) 0.0000(12) 0.0156(12) -0.0051(12)
C19 0.0403(14) 0.0395(14) 0.0376(14) 0.0039(11) 0.0169(11) -0.0008(10)
C20 0.0469(16) 0.0430(15) 0.0511(15) -0.0050(12) 0.0247(12) -0.0053(11)
C21 0.0458(15) 0.0535(16) 0.0559(17) -0.0037(12) 0.0231(12) -0.0016(12)
C22 0.0409(15) 0.0519(17) 0.0582(18) 0.0065(12) 0.0283(12) 0.0069(13)
C23 0.0509(18) 0.081(2) 0.0617(18) 0.0177(14) 0.0233(14) 0.0174(14)
C24 0.0470(16) 0.076(2) 0.0602(18) -0.0186(14) 0.0175(13) -0.0005(14)

loop_
_atom_type_symbol
_atom_type_description
_atom_type_scat_dispersion_real
_atom_type_scat_dispersion_imag
_atom_type_scat_source
C C 0.0033 0.0016 'International Tables Vol C Tables 4.2.6.8 and 6.1.1.4'
H H 0.0000 0.0000 'International Tables Vol C Tables 4.2.6.8 and 6.1.1.4'
N N 0.0061 0.0033 'International Tables Vol C Tables 4.2.6.8 and 6.1.1.4'
O O 0.0106 0.0060 'International Tables Vol C Tables 4.2.6.8 and 6.1.1.4'

loop_
_geom_angle_atom_site_label_1
_geom_angle_atom_site_label_2
_geom_angle_atom_site_label_3
_geom_angle
_geom_angle_publ_flag
C10 O1 C12 118.28(16) yes
C19 N2 C12 108.43(17) yes
C19 N2 C20 120.52(18) yes
C12 N2 C20 122.35(17) yes
N1 C11 C12 126.9(2) yes
N1 C11 H11A 116.6 no
C12 C11 H11A 116.6 no
C22 O2 H2 110.9 yes
C10 C1 N1 121.05(19) yes
C10 C1 C2 119.6(2) no
N1 C1 C2 119.3(2) no
C3 C2 C7 118.1(2) no
C3 C2 C1 122.8(2) no
C7 C2 C1 119.0(2) no
C4 C3 C2 121.0(2) no
C4 C3 H3A 119.5 no
C2 C3 H3A 119.5 no
C3 C4 C5 120.6(3) no
C3 C4 H4A 119.7 no
C5 C4 H4A 119.7 no
C6 C5 C4 120.2(3) no
C6 C5 H5A 119.9 no
C4 C5 H5A 119.9 no
C5 C6 C7 120.8(3) no
C5 C6 H6A 119.6 no
C7 C6 H6A 119.6 no
C6 C7 C8 122.1(2) no
C6 C7 C2 119.3(2) no
C8 C7 C2 118.7(2) no
C9 C8 C7 121.8(2) no
C9 C8 H8A 119.1 no
C7 C8 H8A 119.1 no
C8 C9 C10 119.1(2) no
C8 C9 H9A 120.5 no
C10 C9 H9A 120.5 no
C1 C10 O1 121.6(2) yes
C1 C10 C9 121.7(2) no
O1 C10 C9 116.6(2) no
C11 N1 C1 116.49(19) yes
N2 C12 O1 107.60(16) yes
N2 C12 C11 112.42(18) yes
O1 C12 C11 109.50(17) yes
N2 C12 C13 102.79(17) yes
O1 C12 C13 108.95(17) yes
C11 C12 C13 115.17(18) yes
C14 C13 C24 113.99(19) no
C14 C13 C23 109.22(19) no
C24 C13 C23 109.6(2) no
C14 C13 C12 100.35(17) yes
C24 C13 C12 112.63(19) no
C23 C13 C12 110.77(19) no
C15 C14 C19 120.1(2) no
C15 C14 C13 130.9(2) no
C19 C14 C13 108.98(19) yes
C14 C15 C16 118.9(2) no
C14 C15 H15A 120.5 no
C16 C15 H15A 120.5 no
C17 C16 C15 120.1(2) no
C17 C16 H16A 119.9 no
C15 C16 H16A 119.9 no
C16 C17 C18 121.5(2) no
C16 C17 H17A 119.2 no
C18 C17 H17A 119.2 no
C19 C18 C17 118.0(2) no
C19 C18 H18A 121.0 no
C17 C18 H18A 121.0 no
C18 C19 C14 121.3(2) no
C18 C19 N2 129.1(2) no
C14 C19 N2 109.64(19) yes
N2 C20 C21 115.88(19) no
N2 C20 H20A 108.3 no
C21 C20 H20A 108.3 no
N2 C20 H20B 108.3 no
C21 C20 H20B 108.3 no
H20A C20 H20B 107.4 no
C22 C21 C20 113.8(2) no
C22 C21 H21A 108.8 no
C20 C21 H21A 108.8 no
C22 C21 H21B 108.8 no
C20 C21 H21B 108.8 no
H21A C21 H21B 107.7 no
O3 C22 O2 123.7(2) yes
O3 C22 C21 122.2(2) yes
O2 C22 C21 114.2(2) yes
C13 C23 H23A 109.5 no
C13 C23 H23B 109.5 no
H23A C23 H23B 109.5 no
C13 C23 H23C 109.5 no
H23A C23 H23C 109.5 no
H23B C23 H23C 109.5 no
C13 C24 H24A 109.5 no
C13 C24 H24B 109.5 no
H24A C24 H24B 109.5 no
C13 C24 H24C 109.5 no
H24A C24 H24C 109.5 no
H24B C24 H24C 109.5 no

loop_
_geom_bond_atom_site_label_1
_geom_bond_atom_site_label_2
_geom_bond_site_symmetry_2
_geom_bond_distance
_geom_bond_publ_flag
O1 C10 . 1.372(2) no
O1 C12 . 1.456(2) yes
N2 C19 . 1.402(3) yes
N2 C12 . 1.437(3) yes
N2 C20 . 1.456(3) yes
C11 N1 . 1.276(3) yes
C11 C12 . 1.507(3) yes
C11 H11A . 0.9300 no
O2 C22 . 1.300(3) no
O2 H2 . 0.8501 yes
O3 C22 . 1.226(3) no
C1 C10 . 1.370(3) no
C1 N1 . 1.411(3) no
C1 C2 . 1.422(3) no
C2 C3 . 1.413(3) no
C2 C7 . 1.414(3) no
C3 C4 . 1.358(3) no
C3 H3A . 0.9300 no
C4 C5 . 1.400(4) no
C4 H4A . 0.9300 no
C5 C6 . 1.353(4) no
C5 H5A . 0.9300 no
C6 C7 . 1.411(3) no
C6 H6A . 0.9300 no
C7 C8 . 1.413(3) no
C8 C9 . 1.361(3) no
C8 H8A . 0.9300 no
C9 C10 . 1.399(3) no
C9 H9A . 0.9300 no
C12 C13 . 1.567(3) yes
C13 C14 . 1.510(3) no
C13 C24 . 1.527(3) no
C13 C23 . 1.535(3) no
C14 C15 . 1.380(3) no
C14 C19 . 1.384(3) no
C15 C16 . 1.393(3) no
C15 H15A . 0.9300 no
C16 C17 . 1.367(4) no
C16 H16A . 0.9300 no
C17 C18 . 1.387(3) no
C17 H17A . 0.9300 no
C18 C19 . 1.376(3) no
C18 H18A . 0.9300 no
C20 C21 . 1.525(3) no
C20 H20A . 0.9700 no
C20 H20B . 0.9700 no
C21 C22 . 1.489(3) no
C21 H21A . 0.9700 no
C21 H21B . 0.9700 no
C23 H23A . 0.9600 no
C23 H23B . 0.9600 no
C23 H23C . 0.9600 no
C24 H24A . 0.9600 no
C24 H24B . 0.9600 no
C24 H24C . 0.9600 no

loop_
_geom_hbond_atom_site_label_D
_geom_hbond_atom_site_label_H
_geom_hbond_atom_site_label_A
_geom_hbond_site_symmetry_A
_geom_hbond_distance_DH
_geom_hbond_distance_HA
_geom_hbond_distance_DA
_geom_hbond_angle_DHA
_geom_hbond_publ_flag
O2 H2 O3 3_755 0.85 1.78 2.632(3) 178 yes

loop_
_geom_torsion_atom_site_label_1
_geom_torsion_atom_site_label_2
_geom_torsion_atom_site_label_3
_geom_torsion_atom_site_label_4
_geom_torsion
_geom_torsion_publ_flag
C10 C1 C2 C3 -178.0(2) no
N1 C1 C2 C3 -1.3(3) no
C10 C1 C2 C7 1.4(3) no
N1 C1 C2 C7 178.10(19) no
C7 C2 C3 C4 1.7(3) no
C1 C2 C3 C4 -178.9(2) no
C2 C3 C4 C5 0.0(4) no
C3 C4 C5 C6 -1.2(4) no
C4 C5 C6 C7 0.6(4) no
C5 C6 C7 C8 -178.2(2) no
C5 C6 C7 C2 1.2(4) no
C3 C2 C7 C6 -2.3(3) no
C1 C2 C7 C6 178.3(2) no
C3 C2 C7 C8 177.1(2) no
C1 C2 C7 C8 -2.3(3) no
C6 C7 C8 C9 -179.8(2) no
C2 C7 C8 C9 0.9(3) no
C7 C8 C9 C10 1.5(4) no
N1 C1 C10 O1 1.7(3) yes
C2 C1 C10 O1 178.4(2) yes
N1 C1 C10 C9 -175.6(2) yes
C2 C1 C10 C9 1.1(3) no
C12 O1 C10 C1 18.9(3) yes
C12 O1 C10 C9 -163.61(19) yes
C8 C9 C10 C1 -2.5(4) no
C8 C9 C10 O1 -180.0(2) no
C12 C11 N1 C1 -3.7(3) yes
C10 C1 N1 C11 -9.5(3) yes
C2 C1 N1 C11 173.8(2) no
C19 N2 C12 O1 -84.6(2) yes
C20 N2 C12 O1 63.1(2) no
C19 N2 C12 C11 154.78(18) yes
C20 N2 C12 C11 -57.6(3) no
C19 N2 C12 C13 30.3(2) yes
C20 N2 C12 C13 177.99(18) no
C10 O1 C12 N2 -150.52(18) yes
C10 O1 C12 C11 -28.1(2) yes
C10 O1 C12 C13 98.7(2) yes
N1 C11 C12 N2 141.5(2) yes
N1 C11 C12 O1 22.0(3) yes
N1 C11 C12 C13 -101.2(3) yes
N2 C12 C13 C14 -29.1(2) yes
O1 C12 C13 C14 84.81(19) yes
C11 C12 C13 C14 -151.73(18) yes
N2 C12 C13 C24 -150.73(18) no
O1 C12 C13 C24 -36.8(2) no
C11 C12 C13 C24 86.7(2) no
N2 C12 C13 C23 86.2(2) no
O1 C12 C13 C23 -159.89(18) no
C11 C12 C13 C23 -36.4(3) no
C24 C13 C14 C15 -42.8(3) no
C23 C13 C14 C15 80.1(3) no
C12 C13 C14 C15 -163.4(2) no
C24 C13 C14 C19 139.8(2) no
C23 C13 C14 C19 -97.3(2) no
C12 C13 C14 C19 19.1(2) yes
C19 C14 C15 C16 -0.4(3) no
C13 C14 C15 C16 -177.6(2) no
C14 C15 C16 C17 1.4(4) no
C15 C16 C17 C18 -1.5(4) no
C16 C17 C18 C19 0.5(4) no
C17 C18 C19 C14 0.5(3) no
C17 C18 C19 N2 179.0(2) no
C15 C14 C19 C18 -0.6(3) no
C13 C14 C19 C18 177.22(19) yes
C15 C14 C19 N2 -179.3(2) yes
C13 C14 C19 N2 -1.5(3) yes
C12 N2 C19 C18 162.2(2) yes
C20 N2 C19 C18 13.9(3) no
C12 N2 C19 C14 -19.1(2) yes
C20 N2 C19 C14 -167.47(19) no
C19 N2 C20 C21 68.9(3) no
C12 N2 C20 C21 -75.0(3) no
N2 C20 C21 C22 87.8(3) no
C20 C21 C22 O3 27.9(3) no
C20 C21 C22 O2 -153.3(2) no

loop_
_cod_related_entry_id
_cod_related_entry_database
_cod_related_entry_code
1 ChemSpider 10593273
